data_7251045
loop_
_publ_author_name
'Mudda, Ramesh Reddy'
'Devarapalli, Ramesh'
'Bollineni, Manjunath'
'Das, Arijit'
'Chennuru, Ramanaiah'

_publ_section_title
;
 Emphasis on pharmaceutically acceptable solvates: linking solubility with
 isostructurality for better drug design
;
_journal_issue 46
_journal_name_full CrystEngComm
_journal_page_first 7562
_journal_page_last 7574
_journal_paper_doi 10.1039/D5CE00633C
_journal_volume 27
_journal_year 2025
_chemical_absolute_configuration unk
_chemical_formula_moiety '2(C26 H24 N7 O2), 2(C4 H3 O4), 3(H2 O)'
_chemical_formula_sum 'C60 H60 N14 O15'
_chemical_formula_weight 1217.22
_space_group_crystal_system triclinic
_space_group_IT_number 1
_space_group_name_Hall 'P 1'
_space_group_name_H-M_alt 'P 1'
_atom_sites_solution_hydrogens geom
_atom_sites_solution_primary direct
_atom_sites_solution_secondary difmap
_audit_creation_date 2024-12-31
_audit_creation_method
;
Olex2 1.2-ac21
(compiled 2015.09.16 svn.r134, GUI svn.r4998)
;
_audit_update_record
;
2024-12-31 deposited with the CCDC.	2025-10-16 downloaded from the CCDC.
;
_cell_angle_alpha 78.722(3)
_cell_angle_beta 79.352(3)
_cell_angle_gamma 69.659(5)
_cell_formula_units_Z 1
_cell_length_a 9.5583(5)
_cell_length_b 9.5900(5)
_cell_length_c 17.1147(5)
_cell_measurement_reflns_used 9160
_cell_measurement_temperature 100.01(10)
_cell_measurement_theta_max 68.3000
_cell_measurement_theta_min 2.6550
_cell_volume 1430.89(12)
_computing_cell_refinement 'CrysAlisPro 1.171.40.84a (Rigaku OD, 2020)'
_computing_data_collection 'CrysAlisPro 1.171.40.84a (Rigaku OD, 2020)'
_computing_data_reduction 'CrysAlisPro 1.171.40.84a (Rigaku OD, 2020)'
_computing_molecular_graphics 'Olex2 (Dolomanov et al., 2009)'
_computing_publication_material 'Olex2 (Dolomanov et al., 2009)'
_computing_structure_refinement 'ShelXL (Sheldrick, 2008)'
_computing_structure_solution 'SHELXS-97 (Sheldrick, 1990)'
_diffrn_ambient_environment N~2~
_diffrn_ambient_temperature 100.01(10)
_diffrn_detector 'Hybrid Pixel Array Detector'
_diffrn_detector_area_resol_mean 10.0000
_diffrn_detector_type HyPix3000
_diffrn_measured_fraction_theta_full 0.939
_diffrn_measured_fraction_theta_max 0.939
_diffrn_measurement_details
;
List of Runs (angles in degrees, time in seconds):

  # Type    Start    End  Width  t~exp~   \w     \q     \k     \f   Frames
#--------------------------------------------------------------------------
  1  \w    -25.00  44.00   0.50    4.00    --   40.33 -39.00 -73.00  138
  2  \w     18.00  79.00   0.50    4.00    --   40.33-104.00  30.00  122
  3  \w     41.00  99.00   0.50    4.00    --   40.33-138.00 120.00  116
  4  \w     44.00 127.00   0.50   16.00    --   96.67-145.00  60.00  166
  5  \w     41.00  99.00   0.50    4.00    --   40.33-138.00 -60.00  116
  6  \w     44.00 127.00   0.50   16.00    --   96.67-145.00 -30.00  166
  7  \w     44.00 127.00   0.50   16.00    --   96.67-145.00  90.00  166
  8  \w     30.00  57.00   0.50   16.00    --   96.67 -50.00  30.00   54
  9  \w     29.00  68.00   0.50   16.00    --   96.67 -59.00   0.00   78
 10  \w     30.00  57.00   0.50   16.00    --   96.67 -50.00 -60.00   54
 11  \w     29.00  68.00   0.50   16.00    --   96.67 -59.00-120.00   78
 12  \w     30.00  57.00   0.50   16.00    --   96.67 -50.00-180.00   54
 13  \w     29.00  83.00   0.50   16.00    --   96.67 -68.00-180.00  108
 14  \w     30.00 109.00   0.50   16.00    --   96.67-117.00-150.00  158
 15  \w     28.00 105.00   0.50   16.00    --   96.67 -77.00-180.00  154
 16  \w     83.00 164.00   0.50   16.00    --   96.67  33.00-150.00  162
 17  \w     99.00 164.00   0.50   16.00    --   96.67 117.00-120.00  130
 18  \w     81.00 164.00   0.50   16.00    --   96.67 145.00   0.00  166
 19  \w     81.00 163.00   0.50   16.00    --   96.67  39.00  80.00  164
 20  \w     81.00 164.00   0.50   16.00    --   96.67 145.00  90.00  166
 21  \w     83.00 164.00   0.50   16.00    --   96.67  33.00 -30.00  162
 22  \w     83.00 164.00   0.50   16.00    --   96.67  33.00 150.00  162
 23  \w     29.00  83.00   0.50   16.00    --   96.67 -68.00  90.00  108
 24  \w     25.00 106.00   0.50    4.00    --   40.33  39.00  80.00  162
 25  \w    -31.00  30.00   0.50    4.00    --  -40.33  25.00-120.00  122
 26  \w    -47.00 -15.00   0.50   16.00    --  -82.50  42.00-180.00   64
 27  \w    -47.00 -15.00   0.50   16.00    --  -82.50  42.00-150.00   64
 28  \w    -47.00 -15.00   0.50   16.00    --  -82.50  42.00-120.00   64
 29  \w   -106.00 -25.00   0.50    4.00    --  -40.33 -39.00 -73.00  162
 30  \w    -35.00  24.00   0.50    4.00    --   40.33 -12.00   0.00  118
 31  \w    -30.00  31.00   0.50    4.00    --   40.33 -25.00 150.00  122
 32  \w    -44.00  26.00   0.50    4.00    --  -40.33  39.00  80.00  140
 33  \w    -44.00 -16.00   0.50   16.00    --  -82.50  39.00  80.00   56
 34  \w    -68.00 -14.00   0.50   16.00    --  -82.50  59.00 120.00  108
 35  \w    -84.00 -15.00   0.50   16.00    --  -82.50 117.00 150.00  138
 36  \w   -108.00 -17.00   0.50    4.00    --  -40.33 -64.00 120.00  182
 37  \w   -109.00 -70.00   0.50    4.00    --  -40.33 -77.00 -90.00   78
 38  \w   -109.00 -13.00   0.50    4.00    --  -40.33 -77.00-150.00  192
 39  \w   -148.00 -67.00   0.50   16.00    --  -82.50 -39.00 -73.00  162
;
_diffrn_measurement_device 'four-circle diffractometer'
_diffrn_measurement_device_type 'XtaLAB Synergy, Dualflex, HyPix3000'
_diffrn_measurement_method '\w scans'
_diffrn_orient_matrix_type 'CrysAlisPro convention (1999,Acta A55,543-557)'
_diffrn_orient_matrix_UB_11 -0.0306576000
_diffrn_orient_matrix_UB_12 -0.1087416000
_diffrn_orient_matrix_UB_13 -0.0448900000
_diffrn_orient_matrix_UB_21 0.1667014000
_diffrn_orient_matrix_UB_22 -0.0982042000
_diffrn_orient_matrix_UB_23 -0.0029982000
_diffrn_orient_matrix_UB_31 -0.0360552000
_diffrn_orient_matrix_UB_32 -0.0923220000
_diffrn_orient_matrix_UB_33 0.0808482000
_diffrn_radiation_monochromator mirror
_diffrn_radiation_probe x-ray
_diffrn_radiation_type CuK\a
_diffrn_radiation_wavelength 1.54184
_diffrn_reflns_av_R_equivalents 0.0304
_diffrn_reflns_av_unetI/netI 0.0435
_diffrn_reflns_limit_h_max 11
_diffrn_reflns_limit_h_min -11
_diffrn_reflns_limit_k_max 11
_diffrn_reflns_limit_k_min -11
_diffrn_reflns_limit_l_max 20
_diffrn_reflns_limit_l_min -19
_diffrn_reflns_number 12545
_diffrn_reflns_theta_full 66.60
_diffrn_reflns_theta_max 66.60
_diffrn_reflns_theta_min 4.97
_diffrn_source 'micro-focus sealed X-ray tube'
_diffrn_source_type 'PhotonJet (Cu) X-ray Source'
_exptl_absorpt_coefficient_mu 0.868
_exptl_absorpt_correction_T_max 1.00000
_exptl_absorpt_correction_T_min 0.82409
_exptl_absorpt_correction_type multi-scan
_exptl_absorpt_process_details
;
CrysAlisPro 1.171.40.84a (Rigaku Oxford Diffraction, 2020)
Empirical absorption correction using spherical harmonics,
implemented in SCALE3 ABSPACK scaling algorithm.
;
_exptl_crystal_colour colourless
_exptl_crystal_colour_primary colourless
_exptl_crystal_density_diffrn 1.413
_exptl_crystal_density_method 'not measured'
_exptl_crystal_description block
_exptl_crystal_F_000 638
_exptl_crystal_size_max 0.35
_exptl_crystal_size_mid 0.26
_exptl_crystal_size_min 0.18
_refine_diff_density_max 0.245
_refine_diff_density_min -0.425
_refine_diff_density_rms 0.057
_refine_ls_abs_structure_details 'Flack H D (1983), Acta Cryst. A39, 876-881'
_refine_ls_abs_structure_Flack 0.0(2)
_refine_ls_extinction_coef 0.0024(3)
_refine_ls_extinction_expression Fc^*^=kFc[1+0.001xFc^2^\l^3^/sin(2\q)]^-1/4^
_refine_ls_extinction_method SHELXL
_refine_ls_goodness_of_fit_ref 1.052
_refine_ls_hydrogen_treatment noref
_refine_ls_matrix_type full
_refine_ls_number_parameters 821
_refine_ls_number_reflns 6570
_refine_ls_number_restraints 3
_refine_ls_restrained_S_all 1.051
_refine_ls_R_factor_all 0.0506
_refine_ls_R_factor_gt 0.0494
_refine_ls_shift/su_max 0.005
_refine_ls_shift/su_mean 0.001
_refine_ls_structure_factor_coef Fsqd
_refine_ls_weighting_details 'calc w=1/[\s^2^(Fo^2^)+(0.0613P)^2^+1.2214P] where P=(Fo^2^+2Fc^2^)/3'
_refine_ls_weighting_scheme calc
_refine_ls_wR_factor_gt 0.1263
_refine_ls_wR_factor_ref 0.1289
_reflns_number_gt 6424
_reflns_number_total 6570
_reflns_threshold_expression >2sigma(I)
_cod_data_source_file d5ce00633c2.cif
_cod_data_source_block am-i
_cod_depositor_comments 'Adding full bibliography for 7251045--7251046.cif.'
_cod_original_cell_volume 1430.89(11)
_cod_database_code 7251045
_chemical_oxdiff_formula 'C H N O'
_chemical_oxdiff_usercomment 100K
_diffrn_oxdiff_digest_frames
;
01d309e7bb1827ae14e19080ae4731f90e000250501
;
_reflns_odcompleteness_completeness 93.85
_reflns_odcompleteness_iscentric 1
_reflns_odcompleteness_theta 66.97
_olex2_refinement_description
;
1. Others
 Fixed Sof: H50A(0.6) H50B(0.6) H50C(0.4) H50D(0.4) H52A(0.6) H52B(0.6)
 H52C(0.4) H52D(0.4) C51B(0.6) H51A(0.6) H51B(0.6) C51A(0.4) H51C(0.4)
 H51D(0.4) O15A(0.7) H15A(0.7) H15B(0.7) O15B(0.3) H15C(0.3) H15D(0.3)
 Fixed Uiso: H9(0.051) H12(0.039) H13A(0.039) H13B(0.039) H31(0.102)
 H32(0.087) H34(0.069) H35(0.09) H38(0.041) H39(0.037) H41(0.04) H42(0.043)
 H47(0.042) H48(0.04) H49(0.047) H50A(0.062) H50B(0.062) H50C(0.062)
 H50D(0.062) H52A(0.06) H52B(0.06) H52C(0.06) H52D(0.06) H56A(0.077)
 H56B(0.077) H56C(0.077) H51A(0.044) H51B(0.044) H51C(0.055) H51D(0.055)
 H2(0.043) H5(0.038) H6A(0.038) H6B(0.038) H1(0.053) H2A(0.052) H4(0.045)
 H5A(0.05) H8(0.042) H9A(0.038) H11(0.039) H12A(0.039) H17(0.042) H18(0.04)
 H19(0.046) H20A(0.077) H20B(0.077) H21A(0.074) H21B(0.074) H22A(0.059)
 H22B(0.059) H26A(0.104) H26B(0.104) H26C(0.104) H3(0.053) H28(0.041)
 H29(0.038) H9B(0.048) H58(0.04) H59(0.038) H13C(0.158) H13D(0.158) H15A(0.188)
 H15B(0.188) H15C(0.078) H15D(0.078) H14A(0.143) H14B(0.143)
 Fixed X: H9(0.716499) H12(0.394) H13A(0.5143) H13B(0.558101) H31(0.9609)
 H32(0.851201) H34(0.876699) H35(0.974499) H38(0.5496) H39(0.4511) H41(0.7388)
 H42(0.8323) H47(0.286599) H48(0.2973) H49(0.325901) H50A(0.611001)
 H50B(0.5469) H50C(0.5036) H50D(0.613701) H52A(0.4527) H52B(0.318101)
 H52C(0.3491) H52D(0.3807) H56A(-0.0185) H56B(-0.132799) H56C(-0.148299)
 H51A(0.423201) H51B(0.5728) H51C(0.5828) H51D(0.591901) H2(0.768001)
 H5(0.0811) H6A(0.244499) H6B(0.3041) H1(1.1797) H2A(1.058801) H4(0.954)
 H5A(1.1314) H8(0.6768) H9A(0.482399) H11(0.2623) H12A(0.4582) H17(-0.0572)
 H18(-0.0754) H19(-0.083401) H20A(-0.0774) H20B(-0.217) H21A(-0.090401) H21B(-
 0.1619) H22A(0.068501) H22B(0.141601) H26A(0.5906) H26B(0.4685) H26C(0.4999)
 H3(0.173) H28(0.1399) H29(0.0772) H9B(0.6904) H58(0.5296) H59(0.3928)
 H13C(0.428901) H13D(0.5403) H15A(0.682301) H15B(0.764) H15C(0.8307)
 H15D(0.8014) H14A(0.8156) H14B(0.7075)
 Fixed Y: H9(0.9129) H12(0.171801) H13A(0.3315) H13B(0.4279) H31(1.331901)
 H32(1.1869) H34(1.1454) H35(1.312301) H38(0.820001) H39(0.633901)
 H41(0.508301) H42(0.6998) H47(0.0576) H48(0.1078) H49(0.1874) H50A(0.191401)
 H50B(0.056399) H50C(0.084499) H50D(0.121501) H52A(0.4418) H52B(0.4159)
 H52C(0.334399) H52D(0.4821) H56A(0.8695) H56B(0.9057) H56C(0.7986)
 H51A(0.1444) H51B(0.1855) H51C(0.3569) H51D(0.2556) H2(0.695601) H5(0.4519)
 H6A(0.5793) H6B(0.584399) H1(0.984699) H2A(0.9316) H4(0.778399) H5A(0.9023)
 H8(0.5192) H9A(0.4267) H11(0.6393) H12A(0.725) H17(0.305201) H18(0.2469)
 H19(0.2333) H20A(0.463901) H20B(0.4121) H21A(0.349) H21B(0.236899)
 H22A(0.0799) H22B(0.2092) H26A(-0.2894) H26B(-0.351999) H26C(-0.2147)
 H3(0.837399) H28(0.753201) H29(0.5839) H9B(0.1706) H58(0.0312) H59(0.027101)
 H13C(0.8372) H13D(0.7137) H15A(0.9383) H15B(0.823201) H15C(0.647201)
 H15D(0.793) H14A(0.4738) H14B(0.5857)
 Fixed Z: H9(0.3569) H12(0.482499) H13A(0.49) H13B(0.4168) H31(0.381801)
 H32(0.475499) H34(0.211901) H35(0.246799) H38(0.352) H39(0.3514) H41(0.155601)
 H42(0.1525) H47(0.418301) H48(0.2821) H49(0.149) H50A(0.0727) H50B(0.088201)
 H50C(0.0514) H50D(0.097) H52A(-0.0221) H52B(-0.052601) H52C(-0.046) H52D(-
 0.0378) H56A(-0.0913) H56B(-0.0137) H56C(-0.067801) H51A(-0.020401) H51B(-
 0.0515) H51C(0.0174) H51D(-0.0468) H2(-0.356899) H5(-0.468699) H6A(-0.4756)
 H6B(-0.401999) H1(-0.4022) H2A(-0.491699) H4(-0.222601) H5A(-0.2663) H8(-
 0.3425) H9A(-0.338099) H11(-0.148899) H12A(-0.1508) H17(-0.404799) H18(-
 0.2686) H19(-0.131999) H20A(-0.055401) H20B(-0.055401) H21A(0.0712)
 H21B(0.051201) H22A(0.0598) H22B(0.0323) H26A(0.0134) H26B(0.067901)
 H26C(0.0891) H3(0.3627) H28(0.191701) H29(0.2751) H9B(0.650001) H58(0.819)
 H59(0.736599) H13C(0.5676) H13D(0.539399) H15A(0.4723) H15B(0.5254)
 H15C(0.4928) H15D(0.507) H14A(0.476398) H14B(0.5157)
;
_olex2_submission_special_instructions 'No special instructions were received'
_oxdiff_exptl_absorpt_empirical_details
;
Empirical correction (ABSPACK) includes:
- Absorption correction using spherical harmonics
- Frame scaling
;
_oxdiff_exptl_absorpt_empirical_full_max 1.729
_oxdiff_exptl_absorpt_empirical_full_min 0.646

loop_
_space_group_symop_id
_space_group_symop_operation_xyz
1 'x, y, z'

loop_
_atom_site_label
_atom_site_type_symbol
_atom_site_fract_x
_atom_site_fract_y
_atom_site_fract_z
_atom_site_U_iso_or_equiv
_atom_site_adp_type
_atom_site_occupancy
_atom_site_calc_flag
_atom_site_disorder_assembly
_atom_site_disorder_group
_atom_site_refinement_flags_posn
O7 O 0.8118(4) 0.9615(4) 0.1785(2) 0.0507(8) Uani 1 d . . .
O8 O 0.1153(4) 0.4529(4) 0.16584(18) 0.0491(8) Uani 1 d I . .
N8 N 0.8041(4) 1.0743(5) 0.4055(3) 0.0574(13) Uani 1 d . . .
N9 N 0.7581(4) 0.9547(4) 0.3147(2) 0.0422(9) Uani 1 d . . .
H9 H 0.7165 0.9129 0.3569 0.051 Uiso 1 d . . .
N10 N 0.4044(4) 0.2609(4) 0.2694(2) 0.0310(7) Uani 1 d . . .
N11 N 0.5011(4) 0.4092(4) 0.1764(2) 0.0348(8) Uani 1 d . . .
N12 N 0.3950(4) 0.1963(4) 0.4313(2) 0.0326(7) Uani 1 d . . .
H12 H 0.3940 0.1718 0.4825 0.039 Uiso 1 d . . .
N13 N 0.5163(4) 0.3602(4) 0.4390(2) 0.0329(7) Uani 1 d . . .
H13A H 0.5143 0.3315 0.4900 0.039 Uiso 1 d . . .
H13B H 0.5581 0.4279 0.4168 0.039 Uiso 1 d . . .
N14 N 0.3067(4) 0.3773(4) 0.06992(19) 0.0338(8) Uani 1 d I . .
C31 C 0.9226(6) 1.2647(7) 0.3667(6) 0.084(3) Uani 1 d . . .
H31 H 0.9609 1.3319 0.3818 0.102 Uiso 1 d . . .
C32 C 0.8582(6) 1.1762(7) 0.4218(5) 0.072(2) Uani 1 d . . .
H32 H 0.8512 1.1869 0.4755 0.087 Uiso 1 d . . .
C33 C 0.8148(5) 1.0650(5) 0.3270(4) 0.0477(12) Uani 1 d . . .
C34 C 0.8742(6) 1.1530(5) 0.2654(4) 0.0577(15) Uani 1 d . . .
H34 H 0.8767 1.1454 0.2119 0.069 Uiso 1 d . . .
C35 C 0.9306(6) 1.2527(6) 0.2866(5) 0.076(2) Uani 1 d . . .
H35 H 0.9745 1.3123 0.2468 0.090 Uiso 1 d . . .
C36 C 0.7618(5) 0.9073(5) 0.2436(3) 0.0406(11) Uani 1 d . . .
C37 C 0.7002(5) 0.7822(5) 0.2513(3) 0.0341(9) Uani 1 d . . .
C38 C 0.5859(5) 0.7585(5) 0.3116(2) 0.0344(9) Uani 1 d . . .
H38 H 0.5496 0.8200 0.3520 0.041 Uiso 1 d . . .
C39 C 0.5280(4) 0.6458(5) 0.3117(2) 0.0308(8) Uani 1 d . . .
H39 H 0.4511 0.6339 0.3514 0.037 Uiso 1 d . . .
C40 C 0.5834(4) 0.5500(4) 0.2539(2) 0.0289(8) Uani 1 d . . .
C41 C 0.6993(5) 0.5719(5) 0.1945(2) 0.0341(9) Uani 1 d . . .
H41 H 0.7388 0.5083 0.1556 0.040 Uiso 1 d . . .
C42 C 0.7557(5) 0.6857(5) 0.1928(3) 0.0357(9) Uani 1 d . . .
H42 H 0.8323 0.6998 0.1525 0.043 Uiso 1 d . . .
C43 C 0.5168(4) 0.4349(4) 0.2496(2) 0.0300(8) Uani 1 d . . .
C44 C 0.4589(4) 0.3414(4) 0.3097(2) 0.0284(8) Uani 1 d . . .
C45 C 0.4325(5) 0.3062(5) 0.1899(2) 0.0320(9) Uani 1 d . . .
C46 C 0.4576(4) 0.3004(4) 0.3945(2) 0.0305(9) Uani 1 d . . .
C47 C 0.3324(5) 0.1261(5) 0.3897(3) 0.0354(9) Uani 1 d . . .
H47 H 0.2866 0.0576 0.4183 0.042 Uiso 1 d . . .
C48 C 0.3368(5) 0.1557(5) 0.3097(2) 0.0344(9) Uani 1 d . . .
H48 H 0.2973 0.1078 0.2821 0.040 Uiso 1 d . . .
C49 C 0.3886(5) 0.2499(5) 0.1249(3) 0.0390(10) Uani 1 d I . .
H49 H 0.3259 0.1874 0.1490 0.047 Uiso 1 d . . .
C50 C 0.5225(6) 0.1636(6) 0.0704(3) 0.0520(12) Uani 1 d . . .
H50A H 0.6110 0.1914 0.0727 0.062 Uiso 0.60 d A 1 .
H50B H 0.5469 0.0564 0.0882 0.062 Uiso 0.60 d B 1 .
H50C H 0.5036 0.0845 0.0514 0.062 Uiso 0.40 d C 2 .
H50D H 0.6137 0.1215 0.0970 0.062 Uiso 0.40 d D 2 .
C52 C 0.3872(5) 0.3799(7) -0.0128(3) 0.0496(12) Uani 1 d . . .
H52A H 0.4527 0.4418 -0.0221 0.060 Uiso 0.60 d E 1 .
H52B H 0.3181 0.4159 -0.0526 0.060 Uiso 0.60 d F 1 .
H52C H 0.3491 0.3344 -0.0460 0.060 Uiso 0.40 d G 2 .
H52D H 0.3807 0.4821 -0.0378 0.060 Uiso 0.40 d H 2 .
C53 C 0.1755(5) 0.4709(5) 0.0946(2) 0.0364(10) Uani 1 d . . .
C54 C 0.0966(5) 0.5949(5) 0.0383(3) 0.0383(10) Uani 1 d I . .
C55 C 0.0188(5) 0.7003(6) -0.0003(3) 0.0410(11) Uani 1 d . . .
C56 C -0.0790(6) 0.8292(6) -0.0473(3) 0.0514(12) Uani 1 d I . .
H56A H -0.0185 0.8695 -0.0913 0.077 Uiso 1 d . . .
H56B H -0.1328 0.9057 -0.0137 0.077 Uiso 1 d . . .
H56C H -0.1483 0.7986 -0.0678 0.077 Uiso 1 d . . .
C51B C 0.4838(8) 0.2002(9) -0.0118(4) 0.0372(16) Uani 0.60 d I 1 .
H51A H 0.4232 0.1444 -0.0204 0.044 Uiso 0.60 d J 1 .
H51B H 0.5728 0.1855 -0.0515 0.044 Uiso 0.60 d K 1 .
C51A C 0.5338(13) 0.2946(15) 0.0013(7) 0.048(3) Uani 0.40 d I 2 .
H51C H 0.5828 0.3569 0.0174 0.055 Uiso 0.40 d L 2 .
H51D H 0.5919 0.2556 -0.0468 0.055 Uiso 0.40 d M 2 .
O1 O 0.7429(3) 0.7040(3) -0.17980(18) 0.0429(7) Uani 1 d . . .
O2 O 0.1866(3) 0.0152(3) -0.16458(16) 0.0370(7) Uani 1 d . . .
N1 N 0.9320(4) 0.8319(4) -0.4134(2) 0.0377(8) Uani 1 d . . .
N2 N 0.7911(4) 0.7200(4) -0.3167(2) 0.0360(8) Uani 1 d . . .
H2 H 0.7680 0.6956 -0.3569 0.043 Uiso 1 d . . .
N3 N 0.0673(3) 0.3529(4) -0.2564(2) 0.0295(7) Uani 1 d . . .
N4 N 0.1692(4) 0.4035(4) -0.1635(2) 0.0335(8) Uani 1 d . . .
N5 N 0.0821(4) 0.4254(4) -0.4177(2) 0.0318(7) Uani 1 d . . .
H5 H 0.0811 0.4519 -0.4687 0.038 Uiso 1 d . . .
N6 N 0.2481(4) 0.5542(4) -0.4247(2) 0.0317(7) Uani 1 d . . .
H6A H 0.2445 0.5793 -0.4756 0.038 Uiso 1 d . . .
H6B H 0.3041 0.5844 -0.4020 0.038 Uiso 1 d . . .
N7 N 0.0820(4) 0.1472(4) -0.06104(19) 0.0332(8) Uani 1 d . . .
C1 C 1.1105(5) 0.9325(5) -0.3839(3) 0.0441(11) Uani 1 d . . .
H1 H 1.1797 0.9847 -0.4022 0.053 Uiso 1 d . . .
C2 C 1.0359(5) 0.9015(5) -0.4370(3) 0.0433(10) Uani 1 d . . .
H2A H 1.0588 0.9316 -0.4917 0.052 Uiso 1 d . . .
C3 C 0.9030(4) 0.7884(4) -0.3346(3) 0.0328(9) Uani 1 d . . .
C4 C 0.9754(5) 0.8112(5) -0.2769(3) 0.0377(10) Uani 1 d . . .
H4 H 0.9540 0.7784 -0.2226 0.045 Uiso 1 d . . .
C5 C 1.0805(5) 0.8848(5) -0.3032(3) 0.0410(10) Uani 1 d . . .
H5A H 1.1314 0.9023 -0.2663 0.050 Uiso 1 d . . .
C6 C 0.7138(5) 0.6867(5) -0.2430(3) 0.0365(9) Uani 1 d . . .
C7 C 0.5889(4) 0.6308(4) -0.2466(3) 0.0327(9) Uani 1 d . . .
C8 C 0.5940(4) 0.5413(5) -0.3031(3) 0.0353(9) Uani 1 d . . .
H8 H 0.6768 0.5192 -0.3425 0.042 Uiso 1 d . . .
C9 C 0.4766(4) 0.4870(4) -0.3006(2) 0.0321(9) Uani 1 d . . .
H9A H 0.4824 0.4267 -0.3381 0.038 Uiso 1 d . . .
C10 C 0.3506(4) 0.5205(4) -0.2429(2) 0.0297(8) Uani 1 d . . .
C11 C 0.3457(4) 0.6127(5) -0.1873(2) 0.0325(9) Uani 1 d . . .
H11 H 0.2623 0.6393 -0.1489 0.039 Uiso 1 d . . .
C12 C 0.4624(5) 0.6652(5) -0.1889(2) 0.0329(9) Uani 1 d . . .
H12A H 0.4582 0.7250 -0.1508 0.039 Uiso 1 d . . .
C13 C 0.2311(4) 0.4557(4) -0.2367(2) 0.0287(8) Uani 1 d . . .
C14 C 0.1681(4) 0.4274(4) -0.2969(2) 0.0251(8) Uani 1 d . . .
C15 C 0.0710(4) 0.3427(5) -0.1761(2) 0.0327(9) Uani 1 d . . .
C16 C 0.1682(4) 0.4708(4) -0.3814(2) 0.0280(8) Uani 1 d . . .
C17 C -0.0049(5) 0.3384(5) -0.3763(3) 0.0354(9) Uani 1 d . . .
H17 H -0.0572 0.3052 -0.4048 0.042 Uiso 1 d . . .
C18 C -0.0154(4) 0.3025(5) -0.2963(3) 0.0337(9) Uani 1 d . . .
H18 H -0.0754 0.2469 -0.2686 0.040 Uiso 1 d . . .
C19 C -0.0182(5) 0.2699(5) -0.1098(3) 0.0385(10) Uani 1 d . . .
H19 H -0.0834 0.2333 -0.1320 0.046 Uiso 1 d . . .
C20 C -0.1119(6) 0.3765(6) -0.0487(3) 0.0636(15) Uani 1 d . . .
H20A H -0.0774 0.4639 -0.0554 0.077 Uiso 1 d . . .
H20B H -0.2170 0.4121 -0.0554 0.077 Uiso 1 d . . .
C21 C -0.0858(6) 0.2855(7) 0.0322(4) 0.0625(15) Uani 1 d . . .
H21A H -0.0904 0.3490 0.0712 0.074 Uiso 1 d . . .
H21B H -0.1619 0.2369 0.0512 0.074 Uiso 1 d . . .
C22 C 0.0637(6) 0.1712(5) 0.0232(3) 0.0485(12) Uani 1 d . . .
H22A H 0.0685 0.0799 0.0598 0.059 Uiso 1 d . . .
H22B H 0.1416 0.2092 0.0323 0.059 Uiso 1 d . . .
C23 C 0.1829(4) 0.0287(5) -0.0938(2) 0.0329(9) Uani 1 d . . .
C24 C 0.2873(5) -0.0766(5) -0.0422(3) 0.0364(9) Uani 1 d . . .
C25 C 0.3798(6) -0.1606(5) -0.0033(3) 0.0443(11) Uani 1 d . . .
C26 C 0.4940(7) -0.2634(6) 0.0461(4) 0.0688(17) Uani 1 d . . .
H26A H 0.5906 -0.2894 0.0134 0.104 Uiso 1 d . . .
H26B H 0.4685 -0.3520 0.0679 0.104 Uiso 1 d . . .
H26C H 0.4999 -0.2147 0.0891 0.104 Uiso 1 d . . .
O3 O 0.2002(3) 0.8999(3) 0.32987(17) 0.0356(6) Uani 1 d . . .
H3 H 0.1730 0.8374 0.3627 0.053 Uiso 1 d . . .
O4 O 0.2344(4) 0.9599(4) 0.19820(18) 0.0456(8) Uani 1 d . . .
O5 O 0.1657(3) 0.6779(3) 0.42193(16) 0.0362(7) Uani 1 d . . .
O6 O 0.0557(3) 0.5096(3) 0.42211(17) 0.0409(7) Uani 1 d . . .
C27 C 0.1969(4) 0.8786(5) 0.2567(2) 0.0330(9) Uani 1 d . . .
C28 C 0.1463(5) 0.7550(5) 0.2449(2) 0.0346(9) Uani 1 d . . .
H28 H 0.1399 0.7532 0.1917 0.041 Uiso 1 d . . .
C29 C 0.1090(4) 0.6461(5) 0.2975(2) 0.0319(9) Uani 1 d . . .
H29 H 0.0772 0.5839 0.2751 0.038 Uiso 1 d . . .
C30 C 0.1105(4) 0.6092(4) 0.3866(2) 0.0298(8) Uani 1 d . . .
O9 O 0.7447(3) 0.1681(3) 0.68222(16) 0.0324(6) Uani 1 d . . .
H9B H 0.6904 0.1706 0.6500 0.048 Uiso 1 d . . .
O10 O 0.7444(3) 0.1250(4) 0.81410(18) 0.0429(7) Uani 1 d . . .
O11 O 0.5657(3) 0.1871(3) 0.59007(16) 0.0326(6) Uani 1 d . . .
O12 O 0.3900(4) 0.0862(4) 0.58995(18) 0.0458(8) Uani 1 d . . .
C57 C 0.6889(4) 0.1231(4) 0.7554(3) 0.0335(9) Uani 1 d . . .
C58 C 0.5562(5) 0.0690(5) 0.7662(2) 0.0342(9) Uani 1 d . . .
H58 H 0.5296 0.0312 0.8190 0.040 Uiso 1 d . . .
C59 C 0.4696(4) 0.0659(5) 0.7142(2) 0.0314(8) Uani 1 d . . .
H59 H 0.3928 0.0271 0.7366 0.038 Uiso 1 d . . .
C60 C 0.4774(4) 0.1155(4) 0.6256(2) 0.0296(8) Uani 1 d . . .
O13 O 0.4589(7) 0.7839(7) 0.5292(4) 0.1073(17) Uani 1 d . . .
H13C H 0.4289 0.8372 0.5676 0.158 Uiso 1 d . . .
H13D H 0.5403 0.7137 0.5394 0.158 Uiso 1 d . . .
O15A O 0.6930(11) 0.8487(8) 0.4964(5) 0.126(4) Uani 0.70 d N 1 .
H15A H 0.6823 0.9383 0.4723 0.188 Uiso 0.70 d O 1 .
H15B H 0.7640 0.8232 0.5254 0.188 Uiso 0.70 d P 1 .
O15B O 0.7675(12) 0.7366(16) 0.4881(7) 0.054(3) Uani 0.30 d Q 2 .
H15C H 0.8307 0.6472 0.4928 0.078 Uiso 0.30 d R 2 .
H15D H 0.8014 0.7930 0.5070 0.078 Uiso 0.30 d S 2 .
O14 O 0.7208(6) 0.5171(6) 0.4871(3) 0.0962(16) Uani 1 d . . .
H14A H 0.8156 0.4738 0.4764 0.143 Uiso 1 d . . .
H14B H 0.7075 0.5857 0.5157 0.143 Uiso 1 d . . .

loop_
_atom_site_aniso_label
_atom_site_aniso_U_11
_atom_site_aniso_U_22
_atom_site_aniso_U_33
_atom_site_aniso_U_23
_atom_site_aniso_U_13
_atom_site_aniso_U_12
O7 0.059(2) 0.055(2) 0.046(2) 0.0121(17) -0.0139(17) -0.0345(17)
O8 0.068(2) 0.055(2) 0.0231(16) -0.0100(14) 0.0047(15) -0.0211(17)
N8 0.038(2) 0.055(3) 0.085(4) -0.040(3) -0.012(2) -0.0043(18)
N9 0.045(2) 0.038(2) 0.053(2) -0.0051(19) -0.0107(18) -0.0243(17)
N10 0.0400(18) 0.0306(18) 0.0248(17) -0.0053(14) -0.0048(14) -0.0134(14)
N11 0.0464(19) 0.0393(19) 0.0233(17) -0.0072(15) -0.0065(15) -0.0171(16)
N12 0.0410(18) 0.0369(19) 0.0234(17) -0.0032(15) -0.0025(14) -0.0181(15)
N13 0.0388(17) 0.0397(19) 0.0227(16) -0.0043(15) -0.0029(14) -0.0162(15)
N14 0.0440(19) 0.0415(19) 0.0208(16) -0.0055(15) -0.0016(15) -0.0205(16)
C31 0.047(3) 0.045(3) 0.180(8) -0.046(4) -0.042(4) -0.006(3)
C32 0.045(3) 0.061(4) 0.127(6) -0.053(4) -0.023(3) -0.011(3)
C33 0.034(2) 0.030(2) 0.083(4) -0.008(2) -0.017(2) -0.0096(18)
C34 0.046(3) 0.035(2) 0.097(4) 0.005(3) -0.028(3) -0.019(2)
C35 0.046(3) 0.031(3) 0.157(7) 0.006(4) -0.042(4) -0.016(2)
C36 0.042(2) 0.031(2) 0.051(3) 0.002(2) -0.022(2) -0.0119(19)
C37 0.041(2) 0.035(2) 0.029(2) 0.0011(18) -0.0103(18) -0.0171(18)
C38 0.041(2) 0.039(2) 0.028(2) -0.0065(18) -0.0044(18) -0.0181(18)
C39 0.0328(19) 0.035(2) 0.0243(19) -0.0067(17) 0.0014(16) -0.0123(16)
C40 0.037(2) 0.030(2) 0.0210(19) -0.0012(16) -0.0069(16) -0.0110(16)
C41 0.039(2) 0.040(2) 0.025(2) -0.0089(18) 0.0017(17) -0.0144(18)
C42 0.041(2) 0.039(2) 0.029(2) -0.0010(18) -0.0039(18) -0.0170(18)
C43 0.035(2) 0.033(2) 0.023(2) -0.0070(17) -0.0041(16) -0.0093(17)
C44 0.0352(19) 0.029(2) 0.0233(19) -0.0071(16) -0.0042(16) -0.0117(16)
C45 0.041(2) 0.037(2) 0.0210(19) -0.0051(17) -0.0036(17) -0.0158(18)
C46 0.0309(19) 0.030(2) 0.028(2) -0.0081(18) 0.0002(16) -0.0059(16)
C47 0.042(2) 0.037(2) 0.029(2) -0.0049(18) -0.0034(18) -0.0159(18)
C48 0.045(2) 0.036(2) 0.028(2) -0.0024(18) -0.0075(18) -0.0207(19)
C49 0.061(3) 0.041(2) 0.027(2) -0.0062(19) -0.006(2) -0.031(2)
C50 0.073(3) 0.052(3) 0.039(3) -0.019(2) -0.004(2) -0.025(3)
C52 0.047(3) 0.083(4) 0.019(2) 0.001(2) -0.0043(19) -0.025(3)
C53 0.052(3) 0.041(2) 0.028(2) -0.0075(19) -0.0066(19) -0.028(2)
C54 0.049(2) 0.047(3) 0.029(2) -0.008(2) -0.006(2) -0.026(2)
C55 0.049(2) 0.053(3) 0.032(2) -0.009(2) 0.001(2) -0.030(2)
C56 0.058(3) 0.056(3) 0.044(3) -0.002(2) -0.011(2) -0.023(2)
C51B 0.041(4) 0.054(5) 0.022(3) -0.018(3) -0.003(3) -0.016(3)
C51A 0.052(7) 0.063(8) 0.027(6) -0.015(6) 0.001(5) -0.015(6)
O1 0.0543(18) 0.0501(19) 0.0350(17) -0.0039(15) -0.0154(15) -0.0266(15)
O2 0.0452(16) 0.0473(18) 0.0225(14) -0.0089(13) -0.0011(12) -0.0193(14)
N1 0.0395(19) 0.0359(19) 0.038(2) -0.0119(17) -0.0030(16) -0.0104(16)
N2 0.0382(18) 0.044(2) 0.0340(19) -0.0122(17) -0.0027(16) -0.0209(16)
N3 0.0337(17) 0.0283(17) 0.0277(18) -0.0017(14) -0.0048(14) -0.0125(14)
N4 0.0351(17) 0.0379(19) 0.0235(17) -0.0023(15) -0.0030(14) -0.0084(14)
N5 0.0431(18) 0.0310(18) 0.0254(17) -0.0063(14) -0.0078(14) -0.0141(15)
N6 0.0393(18) 0.0364(19) 0.0223(16) -0.0046(15) -0.0052(14) -0.0148(15)
N7 0.0343(17) 0.0387(19) 0.0224(16) -0.0053(15) 0.0036(14) -0.0096(15)
C1 0.045(2) 0.038(2) 0.053(3) -0.007(2) 0.000(2) -0.021(2)
C2 0.051(3) 0.037(2) 0.042(3) -0.009(2) -0.001(2) -0.016(2)
C3 0.036(2) 0.028(2) 0.035(2) -0.0103(18) -0.0081(17) -0.0059(16)
C4 0.042(2) 0.031(2) 0.044(3) -0.006(2) -0.011(2) -0.0131(18)
C5 0.040(2) 0.036(2) 0.054(3) -0.012(2) -0.015(2) -0.0131(18)
C6 0.037(2) 0.033(2) 0.042(3) -0.010(2) -0.0078(19) -0.0094(17)
C7 0.036(2) 0.028(2) 0.035(2) -0.0073(18) -0.0070(18) -0.0085(17)
C8 0.033(2) 0.037(2) 0.039(2) -0.0137(19) -0.0016(18) -0.0118(17)
C9 0.033(2) 0.032(2) 0.035(2) -0.0136(18) -0.0053(17) -0.0087(16)
C10 0.034(2) 0.029(2) 0.027(2) -0.0039(17) -0.0062(16) -0.0096(16)
C11 0.038(2) 0.037(2) 0.023(2) -0.0067(18) -0.0017(17) -0.0122(17)
C12 0.044(2) 0.034(2) 0.023(2) -0.0041(17) -0.0060(17) -0.0145(17)
C13 0.0325(19) 0.029(2) 0.0222(19) -0.0049(16) -0.0034(16) -0.0065(16)
C14 0.0268(17) 0.0230(18) 0.0246(19) -0.0042(16) 0.0010(15) -0.0086(15)
C15 0.035(2) 0.039(2) 0.023(2) -0.0018(18) -0.0004(16) -0.0138(17)
C16 0.0313(19) 0.0213(18) 0.029(2) -0.0044(16) -0.0058(16) -0.0043(15)
C17 0.037(2) 0.036(2) 0.038(2) -0.0077(19) -0.0081(18) -0.0148(17)
C18 0.033(2) 0.034(2) 0.037(2) -0.0031(19) -0.0055(18) -0.0156(17)
C19 0.038(2) 0.040(2) 0.033(2) 0.0021(19) 0.0026(18) -0.0135(19)
C20 0.056(3) 0.052(3) 0.056(3) -0.006(3) 0.023(3) 0.001(2)
C21 0.060(3) 0.070(4) 0.052(3) -0.028(3) -0.003(3) -0.007(3)
C22 0.070(3) 0.046(3) 0.023(2) -0.009(2) 0.006(2) -0.015(2)
C23 0.037(2) 0.034(2) 0.029(2) -0.0039(18) -0.0012(17) -0.0151(17)
C24 0.042(2) 0.038(2) 0.028(2) -0.0061(19) 0.0009(19) -0.0139(19)
C25 0.056(3) 0.037(2) 0.038(3) -0.004(2) -0.009(2) -0.012(2)
C26 0.080(4) 0.049(3) 0.075(4) 0.004(3) -0.038(3) -0.010(3)
O3 0.0491(16) 0.0337(15) 0.0282(15) -0.0034(12) -0.0054(13) -0.0188(13)
O4 0.061(2) 0.0480(19) 0.0333(17) 0.0003(15) -0.0056(15) -0.0284(16)
O5 0.0495(16) 0.0448(17) 0.0235(14) -0.0048(13) -0.0046(12) -0.0268(14)
O6 0.0561(18) 0.0483(18) 0.0286(15) -0.0027(14) -0.0048(14) -0.0315(15)
C27 0.038(2) 0.031(2) 0.028(2) -0.0009(18) -0.0050(17) -0.0116(17)
C28 0.043(2) 0.040(2) 0.025(2) -0.0076(18) -0.0055(17) -0.0168(18)
C29 0.042(2) 0.033(2) 0.026(2) -0.0081(17) -0.0075(18) -0.0163(17)
C30 0.0316(19) 0.033(2) 0.026(2) -0.0072(17) -0.0024(16) -0.0117(16)
O9 0.0343(14) 0.0395(16) 0.0260(14) -0.0025(12) -0.0054(12) -0.0155(12)
O10 0.0488(17) 0.056(2) 0.0312(16) -0.0069(14) -0.0092(14) -0.0239(15)
O11 0.0424(15) 0.0401(16) 0.0219(13) -0.0015(12) -0.0017(12) -0.0244(13)
O12 0.0577(18) 0.068(2) 0.0303(16) -0.0013(15) -0.0080(14) -0.0445(17)
C57 0.036(2) 0.030(2) 0.031(2) -0.0059(18) -0.0077(18) -0.0041(17)
C58 0.038(2) 0.042(2) 0.023(2) -0.0033(18) -0.0011(17) -0.0160(18)
C59 0.0322(19) 0.039(2) 0.025(2) -0.0036(18) 0.0032(16) -0.0169(17)
C60 0.0321(19) 0.029(2) 0.029(2) -0.0058(17) -0.0029(16) -0.0100(16)
O13 0.109(4) 0.104(4) 0.102(4) -0.017(3) -0.004(3) -0.029(3)
O15A 0.182(8) 0.072(5) 0.114(6) -0.057(5) -0.104(6) 0.038(5)
O15B 0.045(6) 0.089(9) 0.042(6) -0.029(6) 0.010(5) -0.039(6)
O14 0.098(3) 0.087(3) 0.109(4) -0.034(3) -0.030(3) -0.016(3)

loop_
_atom_type_symbol
_atom_type_description
_atom_type_scat_dispersion_real
_atom_type_scat_dispersion_imag
_atom_type_scat_source
C C 0.0180 0.0090 'International Tables Vol C Tables 4.2.6.8 and 6.1.1.4'
H H 0.0000 0.0000 'International Tables Vol C Tables 4.2.6.8 and 6.1.1.4'
N N 0.0310 0.0180 'International Tables Vol C Tables 4.2.6.8 and 6.1.1.4'
O O 0.0490 0.0320 'International Tables Vol C Tables 4.2.6.8 and 6.1.1.4'

loop_
_geom_angle_atom_site_label_1
_geom_angle_atom_site_label_2
_geom_angle_atom_site_label_3
_geom_angle
_geom_angle_site_symmetry_1
_geom_angle_site_symmetry_3
_geom_angle_publ_flag
C33 N8 C32 115.3(6) . . ?
C33 N9 H9 115.5(4) . . ?
C36 N9 H9 116.7(4) . . ?
C36 N9 C33 127.8(4) . . ?
C45 N10 C44 107.1(3) . . ?
C45 N10 C48 130.5(3) . . ?
C48 N10 C44 122.4(3) . . ?
C45 N11 C43 107.2(4) . . ?
C46 N12 H12 118.4(3) . . ?
C46 N12 C47 122.4(3) . . ?
C47 N12 H12 119.3(4) . . ?
H13A N13 H13B 119.0(4) . . ?
C46 N13 H13A 120.6(4) . . ?
C46 N13 H13B 120.4(4) . . ?
C49 N14 C52 111.9(3) . . ?
C53 N14 C49 121.2(3) . . ?
C53 N14 C52 126.9(4) . . ?
C32 C31 H31 121.6(9) . . ?
C32 C31 C35 117.5(5) . . ?
C35 C31 H31 120.8(9) . . ?
N8 C32 C31 125.4(7) . . ?
N8 C32 H32 117.7(8) . . ?
C31 C32 H32 116.9(6) . . ?
N8 C33 N9 112.1(5) . . ?
N8 C33 C34 124.3(5) . . ?
C34 C33 N9 123.6(5) . . ?
C33 C34 H34 121.7(5) . . ?
C35 C34 C33 117.2(6) . . ?
C35 C34 H34 121.1(6) . . ?
C31 C35 H35 119.9(6) . . ?
C34 C35 C31 120.2(7) . . ?
C34 C35 H35 120.0(8) . . ?
O7 C36 N9 123.7(4) . . ?
O7 C36 C37 121.6(4) . . ?
N9 C36 C37 114.7(4) . . ?
C38 C37 C36 124.0(4) . . ?
C42 C37 C36 117.7(4) . . ?
C42 C37 C38 118.2(4) . . ?
C37 C38 H38 119.4(4) . . ?
C39 C38 C37 120.6(4) . . ?
C39 C38 H38 120.0(4) . . ?
C38 C39 H39 119.0(4) . . ?
C38 C39 C40 121.1(4) . . ?
C40 C39 H39 119.9(4) . . ?
C39 C40 C41 118.3(4) . . ?
C39 C40 C43 122.1(4) . . ?
C41 C40 C43 119.4(3) . . ?
C40 C41 H41 119.8(4) . . ?
C42 C41 C40 121.1(4) . . ?
C42 C41 H41 119.2(4) . . ?
C37 C42 H42 119.1(4) . . ?
C41 C42 C37 120.7(4) . . ?
C41 C42 H42 120.2(4) . . ?
N11 C43 C40 119.6(4) . . ?
N11 C43 C44 109.0(3) . . ?
C44 C43 C40 131.3(3) . . ?
N10 C44 C46 117.5(3) . . ?
C43 C44 N10 105.4(3) . . ?
C43 C44 C46 136.7(3) . . ?
N10 C45 C49 124.5(4) . . ?
N11 C45 N10 111.3(3) . . ?
N11 C45 C49 124.2(4) . . ?
N12 C46 C44 118.4(3) . . ?
N13 C46 N12 118.2(4) . . ?
N13 C46 C44 123.4(4) . . ?
N12 C47 H47 119.0(4) . . ?
C48 C47 N12 121.5(4) . . ?
C48 C47 H47 119.5(4) . . ?
N10 C48 H48 120.9(4) . . ?
C47 C48 N10 117.5(3) . . ?
C47 C48 H48 121.6(4) . . ?
N14 C49 C45 109.9(3) . . ?
N14 C49 H49 110.0(4) . . ?
N14 C49 C50 103.6(4) . . ?
C45 C49 H49 109.7(4) . . ?
C45 C49 C50 113.6(4) . . ?
C50 C49 H49 109.9(4) . . ?
C49 C50 H50A 109.9(4) . . ?
C49 C50 H50B 110.2(5) . . ?
C49 C50 H50C 112.5(5) . . ?
C49 C50 H50D 111.7(4) . . ?
C49 C50 C51A 99.5(5) . . ?
H50A C50 H50B 107.6(5) . . ?
H50A C50 H50C 136.3(6) . . ?
H50A C50 H50D 42.5(2) . . ?
H50B C50 H50C 46.9(2) . . ?
H50B C50 H50D 67.3(4) . . ?
H50C C50 H50D 109.4(5) . . ?
C51B C50 C49 108.5(5) . . ?
C51B C50 H50A 110.3(5) . . ?
C51B C50 H50B 110.3(5) . . ?
C51B C50 H50C 65.3(4) . . ?
C51B C50 H50D 137.7(6) . . ?
C51B C50 C51A 47.8(5) . . ?
C51A C50 H50A 70.1(6) . . ?
C51A C50 H50B 148.4(6) . . ?
C51A C50 H50C 112.0(6) . . ?
C51A C50 H50D 111.5(6) . . ?
N14 C52 H52A 111.7(4) . . ?
N14 C52 H52B 111.6(4) . . ?
N14 C52 H52C 111.6(4) . . ?
N14 C52 H52D 111.3(4) . . ?
N14 C52 C51B 100.1(4) . . ?
H52A C52 H52B 109.2(5) . . ?
H52A C52 H52C 135.7(5) . . ?
H52A C52 H52D 44.2(2) . . ?
H52B C52 H52C 44.22(19) . . ?
H52B C52 H52D 69.0(3) . . ?
H52C C52 H52D 109.5(4) . . ?
C51B C52 H52A 112.0(5) . . ?
C51B C52 H52B 112.1(5) . . ?
C51B C52 H52C 68.7(4) . . ?
C51B C52 H52D 145.8(5) . . ?
C51A C52 N14 101.3(6) . . ?
C51A C52 H52A 68.3(6) . . ?
C51A C52 H52B 144.5(6) . . ?
C51A C52 H52C 111.5(7) . . ?
C51A C52 H52D 111.4(7) . . ?
C51A C52 C51B 46.9(6) . . ?
O8 C53 N14 121.0(4) . . ?
O8 C53 C54 119.2(4) . . ?
N14 C53 C54 119.7(4) . . ?
C55 C54 C53 172.2(5) . . ?
C54 C55 C56 179.1(5) . . ?
C55 C56 H56A 109.3(5) . . ?
C55 C56 H56B 109.4(4) . . ?
C55 C56 H56C 109.7(5) . . ?
H56A C56 H56B 108.8(5) . . ?
H56A C56 H56C 109.7(5) . . ?
H56B C56 H56C 110.0(5) . . ?
C50 C51B H50C 39.5(3) . . ?
C50 C51B C52 99.6(4) . . ?
C50 C51B H52C 127.5(5) . . ?
C50 C51B H51A 112.1(7) . . ?
C50 C51B H51B 111.9(6) . . ?
C50 C51B H51D 98.6(5) . . ?
H50C C51B H52C 137.5(5) . . ?
H50C C51B H51A 76.4(5) . . ?
H50C C51B H51B 111.5(6) . . ?
H50C C51B H51D 122.6(5) . . ?
C52 C51B H50C 129.9(5) . . ?
C52 C51B H52C 34.7(2) . . ?
C52 C51B H51A 111.5(6) . . ?
C52 C51B H51B 111.1(6) . . ?
C52 C51B H51D 81.6(4) . . ?
H52C C51B H51A 80.6(4) . . ?
H52C C51B H51B 109.8(6) . . ?
H52C C51B H51D 96.9(5) . . ?
H51A C51B H51B 110.2(6) . . ?
H51A C51B H51D 143.0(6) . . ?
H51B C51B H51D 35.8(3) . . ?
C50 C51A H50A 36.8(4) . . ?
C50 C51A H52A 138.6(9) . . ?
C50 C51A H51B 85.9(7) . . ?
C50 C51A H51C 110.4(9) . . ?
C50 C51A H51D 110.9(11) . . ?
H50A C51A H52A 141.0(8) . . ?
H50A C51A H51B 98.0(8) . . ?
H50A C51A H51C 77.9(7) . . ?
H50A C51A H51D 106.8(10) . . ?
C52 C51A C50 106.9(8) . . ?
C52 C51A H50A 136.4(9) . . ?
C52 C51A H52A 41.3(4) . . ?
C52 C51A H51B 102.3(8) . . ?
C52 C51A H51C 110.0(11) . . ?
C52 C51A H51D 110.5(10) . . ?
H52A C51A H51B 121.0(8) . . ?
H52A C51A H51C 72.9(8) . . ?
H52A C51A H51D 106.5(10) . . ?
H51B C51A H51C 136.7(11) . . ?
H51B C51A H51D 31.1(4) . . ?
H51C C51A H51D 108.2(12) . . ?
C3 N1 C2 117.5(4) . . ?
C3 N2 H2 115.4(4) . . ?
C6 N2 H2 116.0(4) . . ?
C6 N2 C3 128.5(3) . . ?
C15 N3 C14 107.2(3) . . ?
C15 N3 C18 130.2(4) . . ?
C18 N3 C14 122.6(3) . . ?
C15 N4 C13 107.5(3) . . ?
C16 N5 H5 118.2(4) . . ?
C16 N5 C17 122.5(3) . . ?
C17 N5 H5 119.3(3) . . ?
H6A N6 H6B 119.3(4) . . ?
C16 N6 H6A 120.5(3) . . ?
C16 N6 H6B 120.2(4) . . ?
C19 N7 C22 113.2(3) . . ?
C23 N7 C19 120.9(3) . . ?
C23 N7 C22 125.8(4) . . ?
C2 C1 H1 121.1(5) . . ?
C5 C1 H1 120.6(4) . . ?
C5 C1 C2 118.3(4) . . ?
N1 C2 C1 123.2(4) . . ?
N1 C2 H2A 118.9(4) . . ?
C1 C2 H2A 117.9(5) . . ?
N1 C3 N2 112.7(3) . . ?
N1 C3 C4 123.4(4) . . ?
C4 C3 N2 123.9(4) . . ?
C3 C4 H4 121.5(4) . . ?
C5 C4 C3 117.6(4) . . ?
C5 C4 H4 120.9(4) . . ?
C1 C5 C4 120.0(4) . . ?
C1 C5 H5A 119.9(5) . . ?
C4 C5 H5A 120.1(5) . . ?
O1 C6 N2 123.3(4) . . ?
O1 C6 C7 122.2(4) . . ?
N2 C6 C7 114.5(4) . . ?
C8 C7 C6 123.1(4) . . ?
C8 C7 C12 118.6(4) . . ?
C12 C7 C6 118.3(3) . . ?
C7 C8 H8 119.4(4) . . ?
C9 C8 C7 120.1(4) . . ?
C9 C8 H8 120.5(4) . . ?
C8 C9 H9A 118.9(4) . . ?
C8 C9 C10 121.5(3) . . ?
C10 C9 H9A 119.6(4) . . ?
C9 C10 C11 117.9(4) . . ?
C9 C10 C13 121.7(3) . . ?
C11 C10 C13 120.3(4) . . ?
C10 C11 H11 120.1(4) . . ?
C12 C11 C10 120.9(4) . . ?
C12 C11 H11 119.0(4) . . ?
C7 C12 H12A 119.0(4) . . ?
C11 C12 C7 121.1(4) . . ?
C11 C12 H12A 119.9(4) . . ?
N4 C13 C10 120.5(3) . . ?
N4 C13 C14 109.4(3) . . ?
C14 C13 C10 130.0(4) . . ?
N3 C14 C16 117.6(3) . . ?
C13 C14 N3 105.3(3) . . ?
C13 C14 C16 136.6(4) . . ?
N3 C15 C19 125.9(4) . . ?
N4 C15 N3 110.6(4) . . ?
N4 C15 C19 123.5(4) . . ?
N5 C16 C14 117.8(4) . . ?
N6 C16 N5 119.2(4) . . ?
N6 C16 C14 122.9(3) . . ?
N5 C17 H17 118.8(4) . . ?
C18 C17 N5 121.7(3) . . ?
C18 C17 H17 119.5(4) . . ?
N3 C18 H18 121.1(4) . . ?
C17 C18 N3 117.2(4) . . ?
C17 C18 H18 121.6(4) . . ?
N7 C19 C15 110.4(3) . . ?
N7 C19 H19 110.5(4) . . ?
N7 C19 C20 103.1(4) . . ?
C15 C19 H19 110.2(4) . . ?
C15 C19 C20 112.5(4) . . ?
C20 C19 H19 110.1(4) . . ?
C19 C20 H20A 110.5(5) . . ?
C19 C20 H20B 111.3(5) . . ?
H20A C20 H20B 108.4(5) . . ?
C21 C20 C19 105.3(4) . . ?
C21 C20 H20A 110.2(6) . . ?
C21 C20 H20B 111.2(5) . . ?
C20 C21 H21A 110.8(6) . . ?
C20 C21 H21B 110.3(5) . . ?
H21A C21 H21B 108.2(5) . . ?
C22 C21 C20 107.4(4) . . ?
C22 C21 H21A 110.3(5) . . ?
C22 C21 H21B 109.8(6) . . ?
N7 C22 H22A 111.6(4) . . ?
N7 C22 H22B 110.9(4) . . ?
C21 C22 N7 102.6(4) . . ?
C21 C22 H22A 112.1(5) . . ?
C21 C22 H22B 110.8(4) . . ?
H22A C22 H22B 108.7(5) . . ?
O2 C23 N7 121.3(4) . . ?
O2 C23 C24 122.7(4) . . ?
N7 C23 C24 115.9(4) . . ?
C25 C24 C23 175.9(5) . . ?
C24 C25 C26 179.1(5) . . ?
C25 C26 H26A 109.4(6) . . ?
C25 C26 H26B 109.8(5) . . ?
C25 C26 H26C 109.5(5) . . ?
H26A C26 H26B 109.7(6) . . ?
H26A C26 H26C 108.7(6) . . ?
H26B C26 H26C 109.6(7) . . ?
C27 O3 H3 110.0(3) . . ?
O3 C27 C28 119.8(4) . . ?
O4 C27 O3 120.7(4) . . ?
O4 C27 C28 119.6(4) . . ?
C27 C28 H28 113.9(4) . . ?
C29 C28 C27 131.3(4) . . ?
C29 C28 H28 114.8(4) . . ?
C28 C29 H29 114.7(4) . . ?
C28 C29 C30 130.5(3) . . ?
C30 C29 H29 114.8(4) . . ?
O5 C30 C29 119.8(4) . . ?
O6 C30 O5 123.3(4) . . ?
O6 C30 C29 116.9(3) . . ?
C57 O9 H9B 109.8(3) . . ?
O9 C57 C58 119.1(3) . . ?
O10 C57 O9 120.8(4) . . ?
O10 C57 C58 120.0(4) . . ?
C57 C58 H58 113.6(4) . . ?
C59 C58 C57 131.9(4) . . ?
C59 C58 H58 114.5(4) . . ?
C58 C59 H59 114.8(4) . . ?
C58 C59 C60 130.1(4) . . ?
C60 C59 H59 115.1(4) . . ?
O11 C60 C59 120.6(3) . . ?
O12 C60 O11 122.8(4) . . ?
O12 C60 C59 116.6(4) . . ?
H13C O13 H13D 108.4(7) . . ?
H15A O15A H15B 108.4(10) . . ?
H15A O15A H15D 111.5(12) . . ?
H15B O15A H15D 28.1(3) . . ?
H15B O15B H15C 122.3(11) . . ?
H15B O15B H15D 23.2(3) . . ?
H15C O15B H15D 108.1(12) . . ?
H14A O14 H14B 108.3(5) . . ?

loop_
_geom_bond_atom_site_label_1
_geom_bond_atom_site_label_2
_geom_bond_distance
_geom_bond_site_symmetry_2
_geom_bond_publ_flag
O7 C36 1.221(6) . ?
O8 C53 1.255(5) . ?
N8 C32 1.346(6) . ?
N8 C33 1.346(7) . ?
N9 H9 0.856(4) . ?
N9 C33 1.409(5) . ?
N9 C36 1.369(6) . ?
N10 C44 1.401(5) . ?
N10 C45 1.352(5) . ?
N10 C48 1.388(5) . ?
N11 C43 1.368(5) . ?
N11 C45 1.328(5) . ?
N12 H12 0.861(3) . ?
N12 C46 1.335(5) . ?
N12 C47 1.394(5) . ?
N13 H13A 0.861(3) . ?
N13 H13B 0.868(3) . ?
N13 C46 1.331(5) . ?
N14 C49 1.466(6) . ?
N14 C52 1.482(5) . ?
N14 C53 1.314(6) . ?
C31 H31 0.938(5) . ?
C31 C32 1.350(11) . ?
C31 C35 1.384(11) . ?
C32 H32 0.932(7) . ?
C33 C34 1.382(8) . ?
C34 H34 0.928(7) . ?
C34 C35 1.380(7) . ?
C35 H35 0.936(7) . ?
C36 C37 1.485(6) . ?
C37 C38 1.404(6) . ?
C37 C42 1.401(6) . ?
C38 H38 0.936(4) . ?
C38 C39 1.375(6) . ?
C39 H39 0.926(4) . ?
C39 C40 1.389(5) . ?
C40 C41 1.402(6) . ?
C40 C43 1.472(5) . ?
C41 H41 0.930(4) . ?
C41 C42 1.369(6) . ?
C42 H42 0.936(4) . ?
C43 C44 1.394(6) . ?
C44 C46 1.426(6) . ?
C45 C49 1.506(5) . ?
C47 H47 0.926(4) . ?
C47 C48 1.338(6) . ?
C48 H48 0.921(4) . ?
C49 H49 0.975(4) . ?
C49 C50 1.522(7) . ?
C50 H50A 0.981(5) . ?
C50 H50B 0.970(5) . ?
C50 H50C 0.963(5) . ?
C50 H50D 0.980(5) . ?
C50 C51B 1.465(8) . ?
C50 C51A 1.567(14) . ?
C52 H52A 0.977(5) . ?
C52 H52B 0.967(4) . ?
C52 H52C 0.964(5) . ?
C52 H52D 0.975(6) . ?
C52 C51B 1.647(9) . ?
C52 C51A 1.393(13) . ?
C53 C54 1.452(7) . ?
C54 C55 1.187(6) . ?
C55 C56 1.461(7) . ?
C56 H56A 0.965(5) . ?
C56 H56B 0.963(5) . ?
C56 H56C 0.953(5) . ?
C51B H50C 1.377(8) . ?
C51B H52C 1.578(7) . ?
C51B H51A 0.960(7) . ?
C51B H51B 0.972(7) . ?
C51B H51D 1.318(7) . ?
C51A H50A 1.540(12) . ?
C51A H52A 1.374(13) . ?
C51A H51B 1.422(11) . ?
C51A H51C 0.980(13) . ?
C51A H51D 0.965(11) . ?
O1 C6 1.220(5) . ?
O2 C23 1.236(5) . ?
N1 C2 1.343(6) . ?
N1 C3 1.338(6) . ?
N2 H2 0.855(3) . ?
N2 C3 1.399(5) . ?
N2 C6 1.379(6) . ?
N3 C14 1.400(5) . ?
N3 C15 1.364(5) . ?
N3 C18 1.385(5) . ?
N4 C13 1.362(5) . ?
N4 C15 1.331(5) . ?
N5 H5 0.860(3) . ?
N5 C16 1.341(5) . ?
N5 C17 1.387(6) . ?
N6 H6A 0.860(3) . ?
N6 H6B 0.867(3) . ?
N6 C16 1.325(5) . ?
N7 C19 1.458(6) . ?
N7 C22 1.474(5) . ?
N7 C23 1.350(5) . ?
C1 H1 0.938(4) . ?
C1 C2 1.383(6) . ?
C1 C5 1.377(7) . ?
C2 H2A 0.933(5) . ?
C3 C4 1.395(6) . ?
C4 H4 0.929(5) . ?
C4 C5 1.383(6) . ?
C5 H5A 0.936(4) . ?
C6 C7 1.484(6) . ?
C7 C8 1.397(5) . ?
C7 C12 1.399(6) . ?
C8 H8 0.931(4) . ?
C8 C9 1.384(6) . ?
C9 H9A 0.927(4) . ?
C9 C10 1.394(6) . ?
C10 C11 1.405(5) . ?
C10 C13 1.458(6) . ?
C11 H11 0.929(4) . ?
C11 C12 1.368(6) . ?
C12 H12A 0.936(4) . ?
C13 C14 1.395(5) . ?
C14 C16 1.424(6) . ?
C15 C19 1.500(6) . ?
C17 H17 0.923(4) . ?
C17 C18 1.339(6) . ?
C18 H18 0.922(4) . ?
C19 H19 0.973(4) . ?
C19 C20 1.541(7) . ?
C20 H20A 0.982(6) . ?
C20 H20B 0.963(6) . ?
C20 C21 1.498(8) . ?
C21 H21A 0.974(5) . ?
C21 H21B 0.970(7) . ?
C21 C22 1.470(7) . ?
C22 H22A 0.964(5) . ?
C22 H22B 0.982(5) . ?
C23 C24 1.439(6) . ?
C24 C25 1.178(6) . ?
C25 C26 1.464(7) . ?
C26 H26A 0.964(7) . ?
C26 H26B 0.953(6) . ?
C26 H26C 0.965(6) . ?
O3 H3 0.816(3) . ?
O3 C27 1.315(5) . ?
O4 C27 1.223(5) . ?
O5 C30 1.263(4) . ?
O6 C30 1.249(5) . ?
C27 C28 1.485(6) . ?
C28 H28 0.928(4) . ?
C28 C29 1.342(6) . ?
C29 H29 0.924(4) . ?
C29 C30 1.497(6) . ?
O9 H9B 0.816(3) . ?
O9 C57 1.320(5) . ?
O10 C57 1.225(5) . ?
O11 C60 1.267(5) . ?
O12 C60 1.252(5) . ?
C57 C58 1.499(6) . ?
C58 H58 0.929(4) . ?
C58 C59 1.334(6) . ?
C59 H59 0.924(4) . ?
C59 C60 1.494(6) . ?
O13 H13C 0.858(6) . ?
O13 H13D 0.854(6) . ?
O15A H15A 0.857(9) . ?
O15A H15B 0.853(7) . ?
O15A H15D 1.019(8) . ?
O15B H15B 1.132(11) . ?
O15B H15C 0.859(14) . ?
O15B H15D 0.856(10) . ?
O14 H14A 0.856(5) . ?
O14 H14B 0.856(5) . ?

loop_
_geom_torsion_atom_site_label_1
_geom_torsion_atom_site_label_2
_geom_torsion_atom_site_label_3
_geom_torsion_atom_site_label_4
_geom_torsion
_geom_torsion_site_symmetry_1
_geom_torsion_site_symmetry_2
_geom_torsion_site_symmetry_3
_geom_torsion_site_symmetry_4
_geom_torsion_publ_flag
O7 C36 C37 C38 -150.4(4) . . . . ?
O7 C36 C37 C42 27.1(6) . . . . ?
O8 C53 C54 C55 -1(3) . . . . ?
N8 C33 C34 C35 2.4(7) . . . . ?
N9 C33 C34 C35 -177.7(4) . . . . ?
N9 C36 C37 C38 29.9(6) . . . . ?
N9 C36 C37 C42 -152.7(4) . . . . ?
N10 C44 C46 N12 -4.8(5) . . . . ?
N10 C44 C46 N13 174.9(4) . . . . ?
N10 C45 C49 N14 128.7(4) . . . . ?
N10 C45 C49 C50 -115.8(5) . . . . ?
N11 C43 C44 N10 -1.4(4) . . . . ?
N11 C43 C44 C46 170.5(4) . . . . ?
N11 C45 C49 N14 -49.9(5) . . . . ?
N11 C45 C49 C50 65.6(6) . . . . ?
N12 C47 C48 N10 -0.8(6) . . . . ?
N14 C49 C50 C51B -23.5(5) . . . . ?
N14 C49 C50 C51A 25.0(6) . . . . ?
N14 C52 C51B C50 -37.9(5) . . . . ?
N14 C52 C51A C50 38.3(8) . . . . ?
N14 C53 C54 C55 178(3) . . . . ?
C32 N8 C33 N9 179.2(4) . . . . ?
C32 N8 C33 C34 -0.9(7) . . . . ?
C32 C31 C35 C34 0.0(8) . . . . ?
C33 N8 C32 C31 -1.2(7) . . . . ?
C33 N9 C36 O7 -3.2(7) . . . . ?
C33 N9 C36 C37 176.6(4) . . . . ?
C33 C34 C35 C31 -1.8(7) . . . . ?
C35 C31 C32 N8 1.7(9) . . . . ?
C36 N9 C33 N8 -174.5(4) . . . . ?
C36 N9 C33 C34 5.6(7) . . . . ?
C36 C37 C38 C39 175.8(4) . . . . ?
C36 C37 C42 C41 -177.3(4) . . . . ?
C37 C38 C39 C40 1.8(6) . . . . ?
C38 C37 C42 C41 0.3(6) . . . . ?
C38 C39 C40 C41 -0.7(6) . . . . ?
C38 C39 C40 C43 -175.9(4) . . . . ?
C39 C40 C41 C42 -0.7(6) . . . . ?
C39 C40 C43 N11 139.9(4) . . . . ?
C39 C40 C43 C44 -38.4(6) . . . . ?
C40 C41 C42 C37 0.9(6) . . . . ?
C40 C43 C44 N10 177.0(4) . . . . ?
C40 C43 C44 C46 -11.0(8) . . . . ?
C41 C40 C43 N11 -35.4(6) . . . . ?
C41 C40 C43 C44 146.3(4) . . . . ?
C42 C37 C38 C39 -1.6(6) . . . . ?
C43 N11 C45 N10 -1.0(5) . . . . ?
C43 N11 C45 C49 177.7(4) . . . . ?
C43 C40 C41 C42 174.7(4) . . . . ?
C43 C44 C46 N12 -176.0(4) . . . . ?
C43 C44 C46 N13 3.7(7) . . . . ?
C44 N10 C45 N11 0.2(5) . . . . ?
C44 N10 C45 C49 -178.6(4) . . . . ?
C44 N10 C48 C47 -3.8(6) . . . . ?
C45 N10 C44 C43 0.8(4) . . . . ?
C45 N10 C44 C46 -173.0(3) . . . . ?
C45 N10 C48 C47 175.7(4) . . . . ?
C45 N11 C43 C40 -177.1(4) . . . . ?
C45 N11 C43 C44 1.5(4) . . . . ?
C45 C49 C50 C51B -142.7(5) . . . . ?
C45 C49 C50 C51A -94.2(6) . . . . ?
C46 N12 C47 C48 2.5(6) . . . . ?
C47 N12 C46 N13 -179.2(4) . . . . ?
C47 N12 C46 C44 0.5(5) . . . . ?
C48 N10 C44 C43 -179.7(4) . . . . ?
C48 N10 C44 C46 6.6(5) . . . . ?
C48 N10 C45 N11 -179.4(4) . . . . ?
C48 N10 C45 C49 1.9(7) . . . . ?
C49 N14 C52 C51B 25.9(4) . . . . ?
C49 N14 C52 C51A -21.8(7) . . . . ?
C49 N14 C53 O8 -1.0(6) . . . . ?
C49 N14 C53 C54 -179.3(3) . . . . ?
C49 C50 C51B C52 38.0(6) . . . . ?
C49 C50 C51A C52 -41.2(8) . . . . ?
C52 N14 C49 C45 117.7(4) . . . . ?
C52 N14 C49 C50 -4.0(4) . . . . ?
C52 N14 C53 O8 176.6(4) . . . . ?
C52 N14 C53 C54 -1.7(6) . . . . ?
C53 N14 C49 C45 -64.4(5) . . . . ?
C53 N14 C49 C50 173.9(4) . . . . ?
C53 N14 C52 C51B -151.9(4) . . . . ?
C53 N14 C52 C51A 160.4(7) . . . . ?
C53 C54 C55 C56 -41(34) . . . . ?
C51B C50 C51A C52 65.1(7) . . . . ?
C51B C52 C51A C50 -55.0(7) . . . . ?
C51A C50 C51B C52 -48.1(7) . . . . ?
C51A C52 C51B C50 58.2(7) . . . . ?
O1 C6 C7 C8 -146.9(4) . . . . ?
O1 C6 C7 C12 30.8(6) . . . . ?
O2 C23 C24 C25 60(6) . . . . ?
N1 C3 C4 C5 1.1(6) . . . . ?
N2 C3 C4 C5 -178.0(4) . . . . ?
N2 C6 C7 C8 34.5(6) . . . . ?
N2 C6 C7 C12 -147.8(4) . . . . ?
N3 C14 C16 N5 -6.0(5) . . . . ?
N3 C14 C16 N6 173.4(3) . . . . ?
N3 C15 C19 N7 120.2(4) . . . . ?
N3 C15 C19 C20 -125.3(5) . . . . ?
N4 C13 C14 N3 -1.2(4) . . . . ?
N4 C13 C14 C16 169.2(4) . . . . ?
N4 C15 C19 N7 -58.0(5) . . . . ?
N4 C15 C19 C20 56.5(6) . . . . ?
N5 C17 C18 N3 -1.4(6) . . . . ?
N7 C19 C20 C21 -15.1(5) . . . . ?
N7 C23 C24 C25 -118(6) . . . . ?
C2 N1 C3 N2 178.8(4) . . . . ?
C2 N1 C3 C4 -0.4(6) . . . . ?
C2 C1 C5 C4 -1.5(7) . . . . ?
C3 N1 C2 C1 -1.4(6) . . . . ?
C3 N2 C6 O1 -5.8(7) . . . . ?
C3 N2 C6 C7 172.8(4) . . . . ?
C3 C4 C5 C1 -0.1(6) . . . . ?
C5 C1 C2 N1 2.4(7) . . . . ?
C6 N2 C3 N1 -167.0(4) . . . . ?
C6 N2 C3 C4 12.1(7) . . . . ?
C6 C7 C8 C9 176.8(4) . . . . ?
C6 C7 C12 C11 -177.7(4) . . . . ?
C7 C8 C9 C10 0.6(7) . . . . ?
C8 C7 C12 C11 0.0(6) . . . . ?
C8 C9 C10 C11 0.5(6) . . . . ?
C8 C9 C10 C13 -176.0(4) . . . . ?
C9 C10 C11 C12 -1.3(6) . . . . ?
C9 C10 C13 N4 137.2(4) . . . . ?
C9 C10 C13 C14 -38.7(6) . . . . ?
C10 C11 C12 C7 1.0(6) . . . . ?
C10 C13 C14 N3 175.1(4) . . . . ?
C10 C13 C14 C16 -14.6(7) . . . . ?
C11 C10 C13 N4 -39.2(6) . . . . ?
C11 C10 C13 C14 144.9(4) . . . . ?
C12 C7 C8 C9 -0.9(6) . . . . ?
C13 N4 C15 N3 0.3(5) . . . . ?
C13 N4 C15 C19 178.7(4) . . . . ?
C13 C10 C11 C12 175.2(4) . . . . ?
C13 C14 C16 N5 -175.5(4) . . . . ?
C13 C14 C16 N6 3.9(7) . . . . ?
C14 N3 C15 N4 -1.0(4) . . . . ?
C14 N3 C15 C19 -179.4(4) . . . . ?
C14 N3 C18 C17 -5.3(6) . . . . ?
C15 N3 C14 C13 1.3(4) . . . . ?
C15 N3 C14 C16 -171.2(3) . . . . ?
C15 N3 C18 C17 175.0(4) . . . . ?
C15 N4 C13 C10 -176.1(4) . . . . ?
C15 N4 C13 C14 0.6(4) . . . . ?
C15 C19 C20 C21 -134.0(5) . . . . ?
C16 N5 C17 C18 4.3(6) . . . . ?
C17 N5 C16 N6 -179.7(4) . . . . ?
C17 N5 C16 C14 -0.3(5) . . . . ?
C18 N3 C14 C13 -178.4(3) . . . . ?
C18 N3 C14 C16 9.1(5) . . . . ?
C18 N3 C15 N4 178.7(4) . . . . ?
C18 N3 C15 C19 0.3(7) . . . . ?
C19 N7 C22 C21 19.3(5) . . . . ?
C19 N7 C23 O2 -5.0(6) . . . . ?
C19 N7 C23 C24 173.0(4) . . . . ?
C19 C20 C21 C22 27.9(6) . . . . ?
C20 C21 C22 N7 -28.4(6) . . . . ?
C22 N7 C19 C15 117.8(4) . . . . ?
C22 N7 C19 C20 -2.5(5) . . . . ?
C22 N7 C23 O2 177.4(4) . . . . ?
C22 N7 C23 C24 -4.6(6) . . . . ?
C23 N7 C19 C15 -60.2(5) . . . . ?
C23 N7 C19 C20 179.5(4) . . . . ?
C23 N7 C22 C21 -162.9(4) . . . . ?
C23 C24 C25 C26 106(40) . . . . ?
O3 C27 C28 C29 -5.1(7) . . . . ?
O4 C27 C28 C29 175.2(4) . . . . ?
C27 C28 C29 C30 -2.2(8) . . . . ?
C28 C29 C30 O5 -6.9(7) . . . . ?
C28 C29 C30 O6 173.2(4) . . . . ?
O9 C57 C58 C59 -5.7(7) . . . . ?
O10 C57 C58 C59 174.4(5) . . . . ?
C57 C58 C59 C60 0.6(8) . . . . ?
C58 C59 C60 O11 -8.6(7) . . . . ?
C58 C59 C60 O12 173.3(4) . . . . ?
